data_9011130
loop_
_publ_author_name
'Merlino, S.'
'Sartori, F.'

_publ_section_title
;
 The crystal structure of sborgite, NaB5O6(OH)4*3H2O
;
_journal_name_full 'Acta Crystallographica, Section B'
_journal_page_first 3559
_journal_page_last 3567
_journal_paper_doi 10.1107/S0567740872008349
_journal_volume 28
_journal_year 1972
_chemical_compound_source Synthetic
_chemical_formula_sum 'B5 H10 Na O13'
_chemical_name_mineral Sborgite
_space_group_IT_number 15
_symmetry_space_group_name_Hall '-C 2yc'
_symmetry_space_group_name_H-M 'C 1 2/c 1'
_cell_angle_alpha 90
_cell_angle_beta 112.83
_cell_angle_gamma 90
_cell_formula_units_Z 8
_cell_length_a 11.119
_cell_length_b 16.474
_cell_length_c 13.576
_cell_volume 2291.962
_database_code_amcsd 0009465
_exptl_crystal_density_diffrn 1.711
_cod_original_formula_sum 'Na B5 O13 H10'
_cod_database_code 9011130

loop_
_space_group_symop_operation_xyz
x,y,z
1/2+x,1/2+y,z
x,-y,1/2+z
1/2+x,1/2-y,1/2+z
-x,y,1/2-z
1/2-x,1/2+y,1/2-z
-x,-y,-z
1/2-x,1/2-y,-z

loop_
_atom_site_aniso_label
_atom_site_aniso_U_11
_atom_site_aniso_U_22
_atom_site_aniso_U_33
_atom_site_aniso_U_12
_atom_site_aniso_U_13
_atom_site_aniso_U_23
Na1 0.02341 0.02750 0.02062 0.00000 0.00650 0.00000
Na2 0.09843 0.03162 0.02697 0.00000 0.03638 0.00000
B1 0.02235 0.02887 0.00714 0.00086 0.00000 0.00313
B2 0.01969 0.02337 0.02697 0.00257 0.01234 -0.00104
B3 0.02288 0.02750 0.01745 0.00086 0.00520 0.00418
B4 0.03086 0.02337 0.01348 -0.00171 0.00780 -0.00209
B5 0.02181 0.02475 0.01269 -0.00257 0.00325 -0.00313
O2 0.03671 0.03575 0.01348 0.01026 0.00780 0.00313
O4 0.02767 0.02887 0.01507 0.00513 0.00520 0.00209
O5 0.02235 0.03025 0.01190 0.00684 0.00195 -0.00104
O6 0.02607 0.02750 0.01269 -0.00684 0.00195 -0.00522
O7 0.02873 0.02475 0.01031 -0.00086 0.00130 -0.00104
O9 0.02288 0.02750 0.01348 -0.01283 0.00130 0.00000
O-h1 0.03884 0.03987 0.01983 0.01197 0.01169 0.00104
O-h3 0.04203 0.04675 0.00793 0.01882 -0.00585 0.00209
O-h8 0.03884 0.04400 0.01745 -0.01796 0.00974 0.00104
O-h10 0.03139 0.02887 0.01904 -0.01539 0.00585 -0.00104
Ow11 0.02235 0.03162 0.02459 -0.00342 0.00844 -0.00418
Ow12 0.02926 0.02750 0.02697 -0.00342 0.00520 -0.00418
Ow13 0.03405 0.03987 0.02617 -0.00086 0.00974 0.00418

loop_
_atom_site_label
_atom_site_fract_x
_atom_site_fract_y
_atom_site_fract_z
_atom_site_type_symbol
_atom_site_attached_hydrogens
Na1 0.00000 0.15280 0.25000 Na 0
Na2 0.50000 0.12280 0.25000 Na 0
B1 0.25000 0.41610 0.17690 B 0
B2 0.32120 0.34330 0.04800 B 0
B3 0.13870 0.43100 -0.01890 B 0
B4 0.25520 0.38630 0.35710 B 0
B5 0.38670 0.49400 0.33580 B 0
O2 0.22640 0.38270 -0.03840 O 0
O4 0.32810 0.35610 0.14870 O 0
O5 0.14060 0.44480 0.07980 O 0
O6 0.19790 0.37840 0.24910 O 0
O7 0.32910 0.48740 0.22780 O 0
O9 0.36120 0.44030 0.40180 O 0
O-h1 0.40380 0.29250 0.02590 O 0
O-h3 0.04130 0.46350 -0.10980 O 0
O-h8 0.21890 0.34490 0.42590 O 0
O-h10 0.47500 0.55620 0.37550 O 0
Ow11 0.01580 0.26090 0.13860 O 0
Ow12 0.22780 0.14220 0.35880 O 0
Ow13 0.39980 0.22710 0.30140 O 0
H1 0.47700 0.26700 0.08900 H 0
H3 -0.01800 0.49000 -0.08100 H 0
H8 0.12100 0.31600 0.40000 H 0
H10 0.48500 0.55600 0.45300 H 0
H111 0.09100 0.30100 0.16200 H 0
H112 0.03600 0.24000 0.07400 H 0
H121 0.23600 0.14900 0.43600 H 0
H122 0.24200 0.07700 0.35300 H 0
H131 0.37900 0.26800 0.25000 H 0
H132 0.32700 0.21500 0.32700 H 0

loop_
_cod_changelog_entry_id
_cod_changelog_entry_author
_cod_changelog_entry_date
_cod_changelog_entry_text
1
;cod-tools version 3.8.0
Id: cif_guess_AMCSD_atom_types 9581 2023-05-17 12:35:41Z saulius
;
2023-05-18T08:43:48+03:00
;Derived atom types and hydrogen counts
from atom names that follow the AMCSD naming convention
(Wat == water, O-H == hydroxyl).
;
2
;cod-tools version 3.10.1
Id: cif_fix_AMCSD_aniso_labels 10200 2024-08-01 14:09:44Z saulius
;
2024-08-02T12:21:37+03:00
;Changed the following '_atom_site_aniso_label' values:
'Oh1' -> 'O-h1'
'Oh3' -> 'O-h3'
'Oh8' -> 'O-h8'
'Oh10' -> 'O-h10'
;

loop_
_cod_related_entry_id
_cod_related_entry_database
_cod_related_entry_code
1 AMCSD 0009465
